data_2020234
loop_
_publ_author_name
'Castellano, E.E.'
'Rivero, B.E.'
'Amalvy, J.I.'
'Piro, O.E.'

_publ_section_title
;
 Structures of the potassium nitroprusside 2.5 and 0.8 hydrates
;
_journal_name_full 'Acta Crystallographica C (39,1983-)'
_journal_page_first 1207
_journal_page_last 1210
_journal_volume 45
_journal_year 1989
_chemical_formula_sum 'C5 H1.6 Fe K2 N6 O1.8'
_chemical_name_systematic 'K2 (Fe (C N)5 (N O)) (H2 O)0.8'
_space_group_IT_number 33
_symmetry_space_group_name_Hall 'P 2c -2n'
_symmetry_space_group_name_H-M 'P n a 21'
_cell_angle_alpha 90
_cell_angle_beta 90
_cell_angle_gamma 90
_cell_formula_units_Z 20
_cell_length_a 30
_cell_length_b 11.272
_cell_length_c 16.053
_cell_volume 5428.482
_citation_journal_id_ASTM ACSCEE
_cod_data_source_file Castellano_ACSCEE_1989_928.cif
_cod_data_source_block C5H1.6Fe1K2N6O1.8
_cod_depositor_comments
;
 Marking attached hydrogen atoms.

 Antanas Vaitkus,
 2017-03-27
;
_cod_original_formula_sum 'C5 H1.6 Fe1 K2 N6 O1.8'
_cod_database_code 2020234

loop_
_symmetry_equiv_pos_as_xyz
x,y,z
-x,-y,z+1/2
-x+1/2,y+1/2,z+1/2
x+1/2,-y+1/2,z

loop_
_atom_site_label
_atom_site_type_symbol
_atom_site_fract_x
_atom_site_fract_y
_atom_site_fract_z
_atom_site_occupancy
_atom_site_U_iso_or_equiv
_atom_site_attached_hydrogens
N8 N-3 0.0381 0.4892 0.1237 1 0.0 0
N23 N-3 0.1709 0.308 0.4171 1 0.0 0
Fe3 Fe+3 0.1169 0.0182 0.4843 1 0.0 0
Fe2 Fe+3 0.1182 0.5114 -0.0014 1 0.0 0
C21 C+2 0.247 0.1885 0.754 1 0.0 0
N28 N-3 0.2486 -0.2462 0.755 1 0.0 0
N22 N-3 0.1857 0.5227 0.6479 1 0.0 0
C3 C+2 0.1404 -0.105 -0.0472 1 0.0 0
O1 O-2 0.1562 0.184 -0.0827 1 0.0 0
C6 C+2 0.0714 0.4946 0.0798 1 0.0 0
O5 O-2 0.1495 0.0249 0.748 1 0.0 0
C11 C+2 0.1642 0.0092 0.4073 1 0.0 0
N9 N-3 0.1664 0.3159 0.0878 1 0.0 0
K10 K+1 0.4974 0.7277 0.5013 1 0.0 0
N1 N+2 0.1382 0.1185 -0.04 1 0.0 0
C25 C+2 0.3088 0.0217 0.748 1 0.0 0
C18 C+2 0.1624 0.5212 0.5944 1 0.0 0
N4 N-3 0.1569 -0.1647 -0.1022 1 0.0 0
O7 O-2 0.0603 -0.1379 -0.25 1 0.0 2
Fe1 Fe+3 0.1161 0.017 0.0162 1 0.0 0
C24 C+2 0.2474 0.022 0.635 1 0.0 0
N13 N+2 0.142 0.1186 0.5435 1 0.0 0
C14 C+2 0.1468 -0.1024 0.554 1 0.0 0
K7 K+1 0.0686 0.651 0.2505 1 0.0 0
C15 C+2 0.0906 -0.102 0.4189 1 0.0 0
N14 N-3 0.1954 0.0188 0.3594 1 0.0 0
N5 N-3 0.1901 0.0245 0.1486 1 0.0 0
C12 C+2 0.0827 0.111 0.4072 1 0.0 0
N27 N-3 0.2499 0.039 0.943 1 0.0 0
C8 C+2 0.1609 0.5072 -0.0882 1 0.0 0
O9 O-2 -0.0196 -0.2363 0.25 1 0.0 2
N16 N-3 0.0327 0.0082 0.6016 1 0.0 0
N7 N+2 0.1448 0.6092 0.0548 1 0.0 0
K9 K+1 0.2523 -0.0023 0.252 1 0.0 0
C4 C+2 0.165 0.022 0.1002 1 0.0 0
N21 N-3 0.058 0.67 0.6009 1 0.0 0
O3 O-2 0.1593 0.1797 0.5864 1 0.0 0
N15 N-3 0.0632 0.171 0.3603 1 0.0 0
O4 O-2 0.1626 0.6784 0.4108 1 0.0 0
N29 N-3 0.2497 0.03 0.562 1 0.0 0
C5 C+2 0.0883 -0.109 0.0769 1 0.0 0
N12 N-3 0.069 0.3167 -0.1019 1 0.0 0
N6 N-3 0.0715 -0.1794 0.1174 1 0.0 0
K8 K+1 0.0006 0.2263 0.5046 1 0.0 0
C1 C+2 0.0846 0.1211 0.0936 1 0.0 0
C10 C+2 0.0874 0.3907 -0.0647 1 0.0 0
K3 K+1 0.246 0.7044 0.5727 1 0.0 0
K5 K+1 0.135 0.6994 -0.2485 1 0.0 0
K6 K+1 0.1474 0.2409 0.2506 1 0.0 0
C16 C+2 0.0686 0.487 0.4258 1 0.0 0
C19 C+2 0.1491 0.3809 0.4505 1 0.0 0
N11 N-3 0.0594 0.6758 -0.1089 1 0.0 0
O6 O-2 0.2498 0.8264 0.061 1 0.0 2
O2 O-2 0.1611 0.6881 0.0864 1 0.0 0
N20 N-3 0.0465 0.4691 0.3685 1 0.0 0
N19 N+2 0.1422 0.6179 0.4525 1 0.0 0
C2 C+2 0.0639 0.005 -0.0449 1 0.0 0
K2 K+1 0.0024 0.3289 0.2513 1 0.0 0
Fe4 Fe+3 0.1181 0.5116 0.5031 1 0.0 0
N3 N-3 0.032 0 -0.0865 1 0.0 0
C13 C+2 0.064 0.0113 0.5614 1 0.0 0
N18 N-3 0.0728 -0.1729 0.3815 1 0.0 0
N30 N-3 0.3459 0.0254 0.749 1 0.0 0
N26 N-3 0.2494 0.2888 0.752 1 0.0 0
C23 C+2 0.248 -0.1453 0.753 1 0.0 0
N24 N-3 0.0702 0.33 0.6006 1 0.0 0
N10 N-3 0.1905 0.526 -0.1364 1 0.0 0
Fe5 Fe+3 0.2435 0.0215 0.7518 1 0.0 0
N17 N-3 0.1608 -0.1779 0.5879 1 0.0 0
C9 C+2 0.0823 0.6121 -0.0674 1 0.0 0
C7 C+2 0.1511 0.395 0.0555 1 0.0 0
N2 N-3 0.064 0.1659 0.143 1 0.0 0
N25 N+2 0.1879 0.0227 0.748 1 0.0 0
C22 C+2 0.2491 0.029 0.874 1 0.0 0
C20 C+2 0.0893 0.391 0.5656 1 0.0 0
K1 K+1 0.2532 0.2105 0.4292 1 0.0 0
O8 O-2 0.0713 -0.4916 -0.243 1 0.0 2
C17 C+2 0.0795 0.619 0.5642 1 0.0 0
K4 K+1 0.023 0.978 0.2525 1 0.0 0
